data_4060059
loop_
_publ_author_name
'Carsten Cornelissen'
'Gerhard Erker'
'Gerald Kehr'
'Roland Fr\"ohlich'

_publ_section_title
;
 Chemistry of Metal-Metal-Bonded Early-Late Heterobimetallics:
 Cooperative Reactions of Functional Groups at a Persistent
 Organometallic Zr-Rh Framework
;
_journal_name_full Organometallics
_journal_page_first 214
_journal_page_last 225
_journal_paper_doi 10.1021/om049346z
_journal_volume 24
_journal_year 2005
_chemical_formula_sum 'C34 H52 Cl2 P2 Zr'
_chemical_formula_weight 684.82
_chemical_name_systematic
; 
 ? 
;
_space_group_IT_number 14
_symmetry_cell_setting monoclinic
_symmetry_space_group_name_Hall '-P 2ybc'
_symmetry_space_group_name_H-M 'P 1 21/c 1'
_atom_sites_solution_hydrogens geom
_atom_sites_solution_primary direct
_atom_sites_solution_secondary difmap
_audit_creation_method SHELXL-97
_cell_angle_alpha 90.00
_cell_angle_beta 104.75(1)
_cell_angle_gamma 90.00
_cell_formula_units_Z 4
_cell_length_a 14.049(1)
_cell_length_b 21.756(1)
_cell_length_c 11.484(1)
_cell_measurement_temperature 198(2)
_cell_volume 3394.4(4)
_computing_cell_refinement 'Collect (Nonius B.V., 1998)'
_computing_data_collection 'Collect (Nonius B.V., 1998)'
_computing_data_reduction 'Denzo-SMN (Otwinowski & minor, 1997)'
_computing_molecular_graphics 'Diamond (Brandenburg, 1997)'
_computing_publication_material 'SHELXL-97 (Sheldrick, 1997)'
_computing_structure_refinement 'SHELXL-97 (Sheldrick, 1997)'
_computing_structure_solution 'SHELXS-97 (Sheldrick, 1990)'
_diffrn_ambient_temperature 198(2)
_diffrn_measured_fraction_theta_full 0.997
_diffrn_measured_fraction_theta_max 0.997
_diffrn_measurement_device_type 'Nonius KappaCCD'
_diffrn_measurement_method '\w and \f scans'
_diffrn_radiation_monochromator graphite
_diffrn_radiation_source 'rotating anode Nonius FR591'
_diffrn_radiation_type MoK\a
_diffrn_radiation_wavelength 0.71073
_diffrn_reflns_av_R_equivalents 0.0429
_diffrn_reflns_av_sigmaI/netI 0.0604
_diffrn_reflns_limit_h_max 18
_diffrn_reflns_limit_h_min -14
_diffrn_reflns_limit_k_max 28
_diffrn_reflns_limit_k_min -26
_diffrn_reflns_limit_l_max 14
_diffrn_reflns_limit_l_min -14
_diffrn_reflns_number 20971
_diffrn_reflns_theta_full 27.52
_diffrn_reflns_theta_max 27.52
_diffrn_reflns_theta_min 1.77
_exptl_absorpt_coefficient_mu 0.597
_exptl_absorpt_correction_T_max 0.9427
_exptl_absorpt_correction_T_min 0.8899
_exptl_absorpt_correction_type empirical
_exptl_absorpt_process_details 'SORTAV (Blessing, 1995 & 1997)'
_exptl_crystal_colour 'light yellow'
_exptl_crystal_density_diffrn 1.340
_exptl_crystal_density_method 'not measured'
_exptl_crystal_description block
_exptl_crystal_F_000 1440
_exptl_crystal_size_max 0.20
_exptl_crystal_size_mid 0.15
_exptl_crystal_size_min 0.10
_refine_diff_density_max 1.707
_refine_diff_density_min -1.079
_refine_diff_density_rms 0.077
_refine_ls_extinction_method none
_refine_ls_goodness_of_fit_ref 1.030
_refine_ls_hydrogen_treatment riding
_refine_ls_matrix_type full
_refine_ls_number_parameters 352
_refine_ls_number_reflns 7781
_refine_ls_number_restraints 0
_refine_ls_restrained_S_all 1.030
_refine_ls_R_factor_all 0.0723
_refine_ls_R_factor_gt 0.0473
_refine_ls_shift/su_max 0.000
_refine_ls_shift/su_mean 0.000
_refine_ls_structure_factor_coef Fsqd
_refine_ls_weighting_details 'calc w=1/[\s^2^(Fo^2^)+(0.0348P)^2^+3.9916P] where P=(Fo^2^+2Fc^2^)/3'
_refine_ls_weighting_scheme calc
_refine_ls_wR_factor_gt 0.1017
_refine_ls_wR_factor_ref 0.1137
_reflns_number_gt 5796
_reflns_number_total 7781
_reflns_threshold_expression >2sigma(I)
_cod_original_sg_symbol_H-M P21/c
_cod_database_code 4060059

loop_
_symmetry_equiv_pos_as_xyz
'x, y, z'
'-x, y+1/2, -z+1/2'
'-x, -y, -z'
'x, -y-1/2, z-1/2'

loop_
_atom_site_label
_atom_site_type_symbol
_atom_site_fract_x
_atom_site_fract_y
_atom_site_fract_z
_atom_site_U_iso_or_equiv
_atom_site_adp_type
_atom_site_occupancy
_atom_site_symmetry_multiplicity
_atom_site_calc_flag
_atom_site_refinement_flags
Zr Zr 0.23514(2) 0.449006(13) 0.39924(2) 0.02823(9) Uani 1 1 d .
Cl1 Cl 0.37036(6) 0.48414(4) 0.56345(7) 0.0411(2) Uani 1 1 d .
Cl2 Cl 0.12964(7) 0.53574(4) 0.41343(9) 0.0529(2) Uani 1 1 d .
P1 P 0.01948(6) 0.34373(4) 0.22916(7) 0.0389(2) Uani 1 1 d .
P2 P 0.38667(6) 0.33929(4) 0.23929(7) 0.03090(18) Uani 1 1 d .
C11 C 0.2048(2) 0.33678(13) 0.4025(3) 0.0310(6) Uani 1 1 d .
H11 H 0.2326 0.3122 0.3513 0.037 Uiso 1 1 calc R
C12 C 0.2514(2) 0.35319(14) 0.5211(3) 0.0345(7) Uani 1 1 d .
H12 H 0.3156 0.3410 0.5645 0.041 Uiso 1 1 calc R
C13 C 0.1874(2) 0.39053(15) 0.5649(3) 0.0369(7) Uani 1 1 d .
H13 H 0.2007 0.4088 0.6425 0.044 Uiso 1 1 calc R
C14 C 0.0998(2) 0.39614(15) 0.4734(3) 0.0370(7) Uani 1 1 d .
H14 H 0.0433 0.4187 0.4794 0.044 Uiso 1 1 calc R
C15 C 0.1092(2) 0.36288(14) 0.3713(3) 0.0315(6) Uani 1 1 d .
C21 C 0.2261(2) 0.42197(14) 0.1860(2) 0.0317(6) Uani 1 1 d .
H21 H 0.1814 0.3903 0.1507 0.038 Uiso 1 1 calc R
C22 C 0.2033(3) 0.48474(15) 0.1868(3) 0.0408(8) Uani 1 1 d .
H22 H 0.1412 0.5030 0.1518 0.049 Uiso 1 1 calc R
C23 C 0.2891(3) 0.51554(15) 0.2489(3) 0.0396(8) Uani 1 1 d .
H23 H 0.2948 0.5585 0.2640 0.048 Uiso 1 1 calc R
C24 C 0.3645(2) 0.47250(14) 0.2846(3) 0.0338(7) Uani 1 1 d .
H24 H 0.4303 0.4814 0.3274 0.041 Uiso 1 1 calc R
C25 C 0.3271(2) 0.41337(13) 0.2466(2) 0.0289(6) Uani 1 1 d .
C111 C -0.0142(2) 0.26484(14) 0.2633(3) 0.0337(7) Uani 1 1 d .
H111 H -0.0738 0.2538 0.1982 0.040 Uiso 1 1 calc R
C112 C -0.0417(2) 0.25410(16) 0.3816(3) 0.0396(8) Uani 1 1 d .
H11A H -0.0941 0.2832 0.3885 0.048 Uiso 1 1 calc R
H11B H 0.0164 0.2615 0.4498 0.048 Uiso 1 1 calc R
C113 C -0.0777(3) 0.18829(17) 0.3868(3) 0.0507(9) Uani 1 1 d .
H11C H -0.0929 0.1813 0.4653 0.061 Uiso 1 1 calc R
H11D H -0.1390 0.1822 0.3226 0.061 Uiso 1 1 calc R
C114 C -0.0009(3) 0.14200(17) 0.3710(4) 0.0567(10) Uani 1 1 d .
H11E H 0.0569 0.1443 0.4413 0.068 Uiso 1 1 calc R
H11F H -0.0286 0.1000 0.3683 0.068 Uiso 1 1 calc R
C115 C 0.0316(3) 0.15320(17) 0.2587(4) 0.0584(10) Uani 1 1 d .
H11G H -0.0237 0.1446 0.1878 0.070 Uiso 1 1 calc R
H11H H 0.0860 0.1247 0.2562 0.070 Uiso 1 1 calc R
C116 C 0.0661(2) 0.21907(16) 0.2523(3) 0.0425(8) Uani 1 1 d .
H11I H 0.0833 0.2256 0.1748 0.051 Uiso 1 1 calc R
H11J H 0.1260 0.2263 0.3181 0.051 Uiso 1 1 calc R
C121 C -0.0890(2) 0.38882(16) 0.2380(3) 0.0462(8) Uani 1 1 d .
H121 H -0.0885 0.3950 0.3245 0.055 Uiso 1 1 calc R
C122 C -0.0826(3) 0.45205(18) 0.1791(5) 0.0666(12) Uani 1 1 d .
H12A H -0.0237 0.4741 0.2265 0.080 Uiso 1 1 calc R
H12B H -0.0738 0.4455 0.0971 0.080 Uiso 1 1 calc R
C123 C -0.1694(3) 0.49060(19) 0.1708(5) 0.0801(15) Uani 1 1 d .
H12C H -0.1622 0.5291 0.1280 0.096 Uiso 1 1 calc R
H12D H -0.1736 0.5016 0.2530 0.096 Uiso 1 1 calc R
C124 C -0.2639(3) 0.45839(17) 0.1049(4) 0.0631(12) Uani 1 1 d .
H12E H -0.2633 0.4512 0.0200 0.076 Uiso 1 1 calc R
H12F H -0.3212 0.4847 0.1058 0.076 Uiso 1 1 calc R
C125 C -0.2730(3) 0.39705(18) 0.1660(4) 0.0599(10) Uani 1 1 d .
H12G H -0.2800 0.4047 0.2484 0.072 Uiso 1 1 calc R
H12H H -0.3329 0.3754 0.1203 0.072 Uiso 1 1 calc R
C126 C -0.1858(2) 0.35772(17) 0.1724(4) 0.0500(9) Uani 1 1 d .
H12I H -0.1827 0.3470 0.0896 0.060 Uiso 1 1 calc R
H12J H -0.1933 0.3190 0.2146 0.060 Uiso 1 1 calc R
C211 C 0.4125(2) 0.34688(14) 0.0886(3) 0.0326(7) Uani 1 1 d .
H211 H 0.4618 0.3143 0.0848 0.039 Uiso 1 1 calc R
C212 C 0.3205(2) 0.33203(16) -0.0121(3) 0.0409(8) Uani 1 1 d .
H21A H 0.2926 0.2923 0.0052 0.049 Uiso 1 1 calc R
H21B H 0.2703 0.3643 -0.0152 0.049 Uiso 1 1 calc R
C213 C 0.3460(3) 0.32834(17) -0.1338(3) 0.0464(8) Uani 1 1 d .
H21C H 0.3910 0.2932 -0.1332 0.056 Uiso 1 1 calc R
H21D H 0.2851 0.3209 -0.1980 0.056 Uiso 1 1 calc R
C214 C 0.3942(3) 0.38662(17) -0.1612(3) 0.0456(8) Uani 1 1 d .
H21E H 0.3456 0.4205 -0.1739 0.055 Uiso 1 1 calc R
H21F H 0.4150 0.3811 -0.2367 0.055 Uiso 1 1 calc R
C215 C 0.4831(3) 0.40398(19) -0.0603(3) 0.0494(9) Uani 1 1 d .
H21G H 0.5085 0.4444 -0.0782 0.059 Uiso 1 1 calc R
H21H H 0.5358 0.3732 -0.0555 0.059 Uiso 1 1 calc R
C216 C 0.4568(2) 0.40717(15) 0.0610(3) 0.0382(7) Uani 1 1 d .
H21I H 0.5167 0.4163 0.1255 0.046 Uiso 1 1 calc R
H21J H 0.4090 0.4409 0.0591 0.046 Uiso 1 1 calc R
C221 C 0.5106(2) 0.34729(15) 0.3446(3) 0.0341(7) Uani 1 1 d .
H221 H 0.5400 0.3876 0.3308 0.041 Uiso 1 1 calc R
C222 C 0.5772(2) 0.29472(17) 0.3236(3) 0.0438(8) Uani 1 1 d .
H22A H 0.5429 0.2551 0.3254 0.053 Uiso 1 1 calc R
H22B H 0.5890 0.2993 0.2427 0.053 Uiso 1 1 calc R
C223 C 0.6756(3) 0.2932(2) 0.4172(3) 0.0607(11) Uani 1 1 d .
H22C H 0.7136 0.2570 0.4027 0.073 Uiso 1 1 calc R
H22D H 0.7137 0.3305 0.4088 0.073 Uiso 1 1 calc R
C224 C 0.6626(3) 0.2903(2) 0.5436(3) 0.0571(10) Uani 1 1 d .
H22E H 0.7279 0.2915 0.6022 0.069 Uiso 1 1 calc R
H22F H 0.6303 0.2511 0.5549 0.069 Uiso 1 1 calc R
C225 C 0.6007(3) 0.34367(18) 0.5661(3) 0.0512(9) Uani 1 1 d .
H22G H 0.6356 0.3827 0.5609 0.061 Uiso 1 1 calc R
H22H H 0.5909 0.3404 0.6482 0.061 Uiso 1 1 calc R
C226 C 0.5005(2) 0.34428(16) 0.4740(3) 0.0396(8) Uani 1 1 d .
H22I H 0.4636 0.3067 0.4840 0.047 Uiso 1 1 calc R
H22J H 0.4622 0.3802 0.4894 0.047 Uiso 1 1 calc R

loop_
_atom_site_aniso_label
_atom_site_aniso_U_11
_atom_site_aniso_U_22
_atom_site_aniso_U_33
_atom_site_aniso_U_23
_atom_site_aniso_U_13
_atom_site_aniso_U_12
Zr 0.02532(15) 0.02703(16) 0.03044(16) -0.00086(12) 0.00361(11) -0.00017(12)
Cl1 0.0389(4) 0.0425(5) 0.0372(4) -0.0055(3) 0.0008(3) -0.0090(4)
Cl2 0.0504(5) 0.0423(5) 0.0682(6) 0.0038(4) 0.0192(5) 0.0164(4)
P1 0.0319(4) 0.0437(5) 0.0353(4) 0.0079(4) -0.0021(3) -0.0093(4)
P2 0.0302(4) 0.0295(4) 0.0326(4) 0.0023(3) 0.0073(3) -0.0006(3)
C11 0.0289(15) 0.0297(16) 0.0333(15) 0.0031(13) 0.0059(12) -0.0024(13)
C12 0.0297(16) 0.0340(16) 0.0358(16) 0.0087(14) 0.0012(13) -0.0022(13)
C13 0.0373(17) 0.0428(19) 0.0313(15) 0.0004(14) 0.0098(14) -0.0057(15)
C14 0.0275(16) 0.0412(18) 0.0438(18) 0.0015(15) 0.0119(14) -0.0026(14)
C15 0.0264(15) 0.0321(16) 0.0343(15) 0.0033(13) 0.0047(12) -0.0036(13)
C21 0.0312(16) 0.0337(16) 0.0278(14) -0.0010(13) 0.0029(12) -0.0022(13)
C22 0.0452(19) 0.0393(18) 0.0348(17) 0.0075(15) 0.0048(15) 0.0092(15)
C23 0.054(2) 0.0274(16) 0.0395(17) 0.0043(14) 0.0155(16) -0.0017(15)
C24 0.0333(16) 0.0342(16) 0.0343(16) -0.0007(13) 0.0094(13) -0.0088(14)
C25 0.0268(15) 0.0309(16) 0.0280(14) 0.0011(12) 0.0049(12) -0.0046(12)
C111 0.0289(16) 0.0391(17) 0.0296(15) 0.0030(13) 0.0013(12) -0.0091(13)
C112 0.0324(17) 0.047(2) 0.0406(17) 0.0065(15) 0.0121(14) 0.0033(15)
C113 0.046(2) 0.056(2) 0.054(2) 0.0181(19) 0.0196(18) -0.0053(18)
C114 0.059(2) 0.040(2) 0.073(3) 0.0062(19) 0.020(2) -0.0040(18)
C115 0.069(3) 0.043(2) 0.069(3) -0.0158(19) 0.027(2) -0.0091(19)
C116 0.0424(19) 0.046(2) 0.0423(18) -0.0057(16) 0.0175(16) -0.0039(16)
C121 0.0324(18) 0.041(2) 0.056(2) 0.0049(17) -0.0050(16) -0.0010(15)
C122 0.044(2) 0.044(2) 0.101(3) 0.007(2) 0.001(2) -0.0071(18)
C123 0.061(3) 0.038(2) 0.123(4) 0.011(2) -0.008(3) 0.003(2)
C124 0.048(2) 0.044(2) 0.083(3) 0.016(2) -0.011(2) 0.0072(18)
C125 0.042(2) 0.056(2) 0.079(3) 0.006(2) 0.009(2) 0.0036(18)
C126 0.0351(18) 0.043(2) 0.066(2) 0.0071(18) 0.0034(17) -0.0050(16)
C211 0.0299(16) 0.0315(16) 0.0351(16) -0.0028(13) 0.0058(13) 0.0028(13)
C212 0.0401(18) 0.0423(19) 0.0369(17) -0.0044(15) 0.0032(14) -0.0103(15)
C213 0.051(2) 0.048(2) 0.0351(17) -0.0089(15) 0.0018(15) -0.0029(17)
C214 0.048(2) 0.055(2) 0.0317(16) -0.0008(16) 0.0077(15) -0.0031(17)
C215 0.045(2) 0.065(2) 0.0386(18) 0.0014(18) 0.0117(16) -0.0116(18)
C216 0.0362(17) 0.0444(19) 0.0328(16) -0.0026(14) 0.0068(14) -0.0110(15)
C221 0.0293(16) 0.0356(17) 0.0344(16) 0.0067(13) 0.0024(13) 0.0003(13)
C222 0.0355(18) 0.056(2) 0.0432(18) 0.0078(17) 0.0158(15) 0.0113(16)
C223 0.036(2) 0.083(3) 0.063(2) 0.017(2) 0.0142(18) 0.015(2)
C224 0.040(2) 0.072(3) 0.053(2) 0.021(2) -0.0003(17) 0.0135(19)
C225 0.051(2) 0.055(2) 0.0408(18) 0.0055(17) -0.0009(16) 0.0009(18)
C226 0.0418(19) 0.0408(19) 0.0347(16) 0.0005(14) 0.0072(14) 0.0070(15)

loop_
_atom_type_symbol
_atom_type_description
_atom_type_scat_dispersion_real
_atom_type_scat_dispersion_imag
_atom_type_scat_source
C C 0.0033 0.0016 'International Tables Vol C Tables 4.2.6.8 and 6.1.1.4'
H H 0.0000 0.0000 'International Tables Vol C Tables 4.2.6.8 and 6.1.1.4'
P P 0.1023 0.0942 'International Tables Vol C Tables 4.2.6.8 and 6.1.1.4'
Cl Cl 0.1484 0.1585 'International Tables Vol C Tables 4.2.6.8 and 6.1.1.4'
Zr Zr -2.9673 0.5597 'International Tables Vol C Tables 4.2.6.8 and 6.1.1.4'

loop_
_geom_angle_atom_site_label_1
_geom_angle_atom_site_label_2
_geom_angle_atom_site_label_3
_geom_angle
Cl2 Zr Cl1 94.20(3)
Cl2 Zr C11 130.77(7)
Cl1 Zr C11 113.61(7)
Cl2 Zr C12 125.64(8)
Cl1 Zr C12 83.43(7)
C11 Zr C12 32.70(9)
Cl2 Zr C22 82.12(8)
Cl1 Zr C22 124.82(8)
C11 Zr C22 109.49(10)
C12 Zr C22 141.30(11)
Cl2 Zr C21 111.71(7)
Cl1 Zr C21 132.10(7)
C11 Zr C21 79.43(10)
C12 Zr C21 109.25(10)
C22 Zr C21 32.73(10)
Cl2 Zr C23 83.96(8)
Cl1 Zr C23 92.24(8)
C11 Zr C23 131.33(10)
C12 Zr C23 150.24(11)
C22 Zr C23 32.59(11)
C21 Zr C23 53.79(10)
Cl2 Zr C13 93.28(8)
Cl1 Zr C13 83.04(7)
C11 Zr C13 53.92(10)
C12 Zr C13 32.40(10)
C22 Zr C13 151.91(11)
C21 Zr C13 131.84(10)
C23 Zr C13 174.36(11)
Cl2 Zr C15 99.44(7)
Cl1 Zr C15 135.28(7)
C11 Zr C15 32.77(9)
C12 Zr C15 54.17(10)
C22 Zr C15 99.26(10)
C21 Zr C15 80.91(10)
C23 Zr C15 131.30(10)
C13 Zr C15 53.97(10)
Cl2 Zr C14 78.94(8)
Cl1 Zr C14 112.60(7)
C11 Zr C14 53.46(10)
C12 Zr C14 53.35(10)
C22 Zr C14 120.37(11)
C21 Zr C14 111.52(10)
C23 Zr C14 150.59(11)
C13 Zr C14 32.20(10)
C15 Zr C14 32.24(10)
Cl2 Zr C25 134.98(7)
Cl1 Zr C25 101.31(7)
C11 Zr C25 80.23(10)
C12 Zr C25 98.17(10)
C22 Zr C25 54.35(10)
C21 Zr C25 32.83(9)
C23 Zr C25 53.72(10)
C13 Zr C25 130.18(10)
C15 Zr C25 98.48(9)
C14 Zr C25 130.16(10)
Cl2 Zr C24 113.93(8)
Cl1 Zr C24 79.57(7)
C11 Zr C24 110.65(10)
C12 Zr C24 118.84(10)
C22 Zr C24 53.56(11)
C21 Zr C24 53.48(10)
C23 Zr C24 31.95(10)
C13 Zr C24 148.50(10)
C15 Zr C24 130.31(10)
C14 Zr C24 162.37(10)
C25 Zr C24 32.23(9)
C121 P1 C15 102.76(15)
C121 P1 C111 102.90(15)
C15 P1 C111 100.17(13)
C25 P2 C221 104.58(14)
C25 P2 C211 99.45(13)
C221 P2 C211 102.99(14)
C12 C11 C15 108.8(3)
C12 C11 Zr 73.98(17)
C15 C11 Zr 75.97(17)
C13 C12 C11 108.3(3)
C13 C12 Zr 74.92(18)
C11 C12 Zr 73.32(17)
C12 C13 C14 107.7(3)
C12 C13 Zr 72.68(17)
C14 C13 Zr 75.09(17)
C13 C14 C15 109.1(3)
C13 C14 Zr 72.71(17)
C15 C14 Zr 73.62(17)
C14 C15 C11 106.1(3)
C14 C15 P1 131.7(2)
C11 C15 P1 121.7(2)
C14 C15 Zr 74.13(17)
C11 C15 Zr 71.26(16)
P1 C15 Zr 125.27(14)
C22 C21 C25 109.0(3)
C22 C21 Zr 73.62(17)
C25 C21 Zr 75.84(16)
C21 C22 C23 107.5(3)
C21 C22 Zr 73.65(17)
C23 C22 Zr 74.64(18)
C24 C23 C22 108.6(3)
C24 C23 Zr 75.57(17)
C22 C23 Zr 72.77(18)
C23 C24 C25 108.9(3)
C23 C24 Zr 72.48(17)
C25 C24 Zr 73.72(16)
C24 C25 C21 106.1(3)
C24 C25 P2 132.6(2)
C21 C25 P2 120.3(2)
C24 C25 Zr 74.05(17)
C21 C25 Zr 71.33(16)
P2 C25 Zr 128.17(14)
C112 C111 C116 109.5(3)
C112 C111 P1 117.9(2)
C116 C111 P1 110.6(2)
C111 C112 C113 110.0(3)
C114 C113 C112 111.3(3)
C115 C114 C113 112.2(3)
C114 C115 C116 111.5(3)
C115 C116 C111 111.0(3)
C126 C121 C122 108.7(3)
C126 C121 P1 112.4(3)
C122 C121 P1 108.0(3)
C123 C122 C121 113.4(4)
C122 C123 C124 112.1(4)
C123 C124 C125 109.8(3)
C126 C125 C124 111.3(3)
C125 C126 C121 112.8(3)
C216 C211 C212 109.6(3)
C216 C211 P2 117.2(2)
C212 C211 P2 110.9(2)
C213 C212 C211 110.6(3)
C214 C213 C212 111.6(3)
C213 C214 C215 112.1(3)
C214 C215 C216 111.3(3)
C211 C216 C215 111.0(3)
C226 C221 C222 109.4(3)
C226 C221 P2 109.0(2)
C222 C221 P2 109.6(2)
C223 C222 C221 112.7(3)
C224 C223 C222 111.7(3)
C223 C224 C225 110.3(3)
C224 C225 C226 110.9(3)
C221 C226 C225 112.1(3)

loop_
_geom_bond_atom_site_label_1
_geom_bond_atom_site_label_2
_geom_bond_distance
Zr Cl2 2.4306(9)
Zr Cl1 2.4342(8)
Zr C11 2.480(3)
Zr C12 2.489(3)
Zr C22 2.490(3)
Zr C21 2.490(3)
Zr C23 2.514(3)
Zr C13 2.517(3)
Zr C15 2.541(3)
Zr C14 2.548(3)
Zr C25 2.549(3)
Zr C24 2.553(3)
P1 C121 1.837(4)
P1 C15 1.838(3)
P1 C111 1.849(3)
P2 C25 1.828(3)
P2 C221 1.857(3)
P2 C211 1.864(3)
C11 C12 1.399(4)
C11 C15 1.418(4)
C12 C13 1.397(4)
C13 C14 1.405(4)
C14 C15 1.413(4)
C21 C22 1.403(4)
C21 C25 1.425(4)
C22 C23 1.404(5)
C23 C24 1.395(4)
C24 C25 1.416(4)
C111 C112 1.521(4)
C111 C116 1.534(4)
C112 C113 1.525(5)
C113 C114 1.521(5)
C114 C115 1.493(5)
C115 C116 1.521(5)
C121 C126 1.533(5)
C121 C122 1.546(5)
C122 C123 1.463(6)
C123 C124 1.522(6)
C124 C125 1.528(5)
C125 C126 1.481(5)
C211 C216 1.519(4)
C211 C212 1.533(4)
C212 C213 1.531(4)
C213 C214 1.508(5)
C214 C215 1.520(5)
C215 C216 1.530(4)
C221 C226 1.529(4)
C221 C222 1.535(4)
C222 C223 1.520(5)
C223 C224 1.509(5)
C224 C225 1.513(5)
C225 C226 1.530(5)

loop_
_geom_torsion_atom_site_label_1
_geom_torsion_atom_site_label_2
_geom_torsion_atom_site_label_3
_geom_torsion_atom_site_label_4
_geom_torsion
Cl2 Zr C11 C12 -94.65(18)
Cl1 Zr C11 C12 24.19(19)
C22 Zr C11 C12 168.86(18)
C21 Zr C11 C12 155.71(19)
C23 Zr C11 C12 140.37(19)
C13 Zr C11 C12 -36.98(18)
C15 Zr C11 C12 -114.7(3)
C14 Zr C11 C12 -77.24(19)
C25 Zr C11 C12 122.35(19)
C24 Zr C11 C12 111.54(18)
Cl2 Zr C11 C15 20.0(2)
Cl1 Zr C11 C15 138.90(15)
C12 Zr C11 C15 114.7(3)
C22 Zr C11 C15 -76.44(19)
C21 Zr C11 C15 -89.59(18)
C23 Zr C11 C15 -104.9(2)
C13 Zr C11 C15 77.73(19)
C14 Zr C11 C15 37.47(17)
C25 Zr C11 C15 -122.94(18)
C24 Zr C11 C15 -133.76(17)
C15 C11 C12 C13 -1.3(3)
Zr C11 C12 C13 67.3(2)
C15 C11 C12 Zr -68.6(2)
Cl2 Zr C12 C13 -3.1(2)
Cl1 Zr C12 C13 87.35(17)
C11 Zr C12 C13 -114.9(3)
C22 Zr C12 C13 -131.8(2)
C21 Zr C12 C13 -140.22(18)
C23 Zr C12 C13 170.3(2)
C15 Zr C12 C13 -77.51(19)
C14 Zr C12 C13 -37.25(17)
C25 Zr C12 C13 -172.11(18)
C24 Zr C12 C13 161.61(17)
Cl2 Zr C12 C11 111.75(17)
Cl1 Zr C12 C11 -157.79(18)
C22 Zr C12 C11 -16.9(3)
C21 Zr C12 C11 -25.4(2)
C23 Zr C12 C11 -74.8(3)
C13 Zr C12 C11 114.9(3)
C15 Zr C12 C11 37.34(17)
C14 Zr C12 C11 77.60(19)
C25 Zr C12 C11 -57.25(19)
C24 Zr C12 C11 -83.54(19)
C11 C12 C13 C14 1.3(3)
Zr C12 C13 C14 67.5(2)
C11 C12 C13 Zr -66.3(2)
Cl2 Zr C13 C12 177.47(17)
Cl1 Zr C13 C12 -88.70(17)
C11 Zr C13 C12 37.34(17)
C22 Zr C13 C12 98.1(3)
C21 Zr C13 C12 54.2(2)
C23 Zr C13 C12 -121.9(11)
C15 Zr C13 C12 78.18(19)
C14 Zr C13 C12 114.3(3)
C25 Zr C13 C12 10.3(2)
C24 Zr C13 C12 -31.9(3)
Cl2 Zr C13 C14 63.15(19)
Cl1 Zr C13 C14 156.99(19)
C11 Zr C13 C14 -77.0(2)
C12 Zr C13 C14 -114.3(3)
C22 Zr C13 C14 -16.2(3)
C21 Zr C13 C14 -60.1(2)
C23 Zr C13 C14 123.8(10)
C15 Zr C13 C14 -36.13(18)
C25 Zr C13 C14 -104.1(2)
C24 Zr C13 C14 -146.3(2)
C12 C13 C14 C15 -0.8(4)
Zr C13 C14 C15 65.2(2)
C12 C13 C14 Zr -65.9(2)
Cl2 Zr C14 C13 -114.82(19)
Cl1 Zr C14 C13 -24.9(2)
C11 Zr C14 C13 78.5(2)
C12 Zr C14 C13 37.48(18)
C22 Zr C14 C13 171.23(18)
C21 Zr C14 C13 136.02(19)
C23 Zr C14 C13 -170.4(2)
C15 Zr C14 C13 116.6(3)
C25 Zr C14 C13 104.1(2)
C24 Zr C14 C13 106.6(4)
Cl2 Zr C14 C15 128.53(18)
Cl1 Zr C14 C15 -141.50(16)
C11 Zr C14 C15 -38.11(17)
C12 Zr C14 C15 -79.16(19)
C22 Zr C14 C15 54.6(2)
C21 Zr C14 C15 19.4(2)
C23 Zr C14 C15 72.9(3)
C13 Zr C14 C15 -116.6(3)
C25 Zr C14 C15 -12.5(2)
C24 Zr C14 C15 -10.0(4)
C13 C14 C15 C11 0.0(3)
Zr C14 C15 C11 64.6(2)
C13 C14 C15 P1 172.0(2)
Zr C14 C15 P1 -123.4(3)
C13 C14 C15 Zr -64.6(2)
C12 C11 C15 C14 0.8(3)
Zr C11 C15 C14 -66.5(2)
C12 C11 C15 P1 -172.2(2)
Zr C11 C15 P1 120.5(2)
C12 C11 C15 Zr 67.3(2)
C121 P1 C15 C14 8.1(3)
C111 P1 C15 C14 -97.7(3)
C121 P1 C15 C11 179.1(2)
C111 P1 C15 C11 73.3(3)
C121 P1 C15 Zr -92.36(19)
C111 P1 C15 Zr 161.78(17)
Cl2 Zr C15 C14 -51.10(18)
Cl1 Zr C15 C14 54.8(2)
C11 Zr C15 C14 113.6(3)
C12 Zr C15 C14 76.38(19)
C22 Zr C15 C14 -134.57(19)
C21 Zr C15 C14 -161.79(19)
C23 Zr C15 C14 -141.34(19)
C13 Zr C15 C14 36.09(18)
C25 Zr C15 C14 170.37(18)
C24 Zr C15 C14 176.05(17)
Cl2 Zr C15 C11 -164.74(16)
Cl1 Zr C15 C11 -58.9(2)
C12 Zr C15 C11 -37.25(17)
C22 Zr C15 C11 111.79(18)
C21 Zr C15 C11 84.58(18)
C23 Zr C15 C11 105.03(19)
C13 Zr C15 C11 -77.55(19)
C14 Zr C15 C11 -113.6(3)
C25 Zr C15 C11 56.74(18)
C24 Zr C15 C11 62.4(2)
Cl2 Zr C15 P1 79.18(17)
Cl1 Zr C15 P1 -174.95(11)
C11 Zr C15 P1 -116.1(3)
C12 Zr C15 P1 -153.3(2)
C22 Zr C15 P1 -4.28(19)
C21 Zr C15 P1 -31.50(17)
C23 Zr C15 P1 -11.0(2)
C13 Zr C15 P1 166.4(2)
C14 Zr C15 P1 130.3(3)
C25 Zr C15 P1 -59.34(18)
C24 Zr C15 P1 -53.7(2)
Cl2 Zr C21 C22 26.8(2)
Cl1 Zr C21 C22 -91.00(19)
C11 Zr C21 C22 156.6(2)
C12 Zr C21 C22 170.25(19)
C23 Zr C21 C22 -37.62(19)
C13 Zr C21 C22 142.85(19)
C15 Zr C21 C22 123.4(2)
C14 Zr C21 C22 113.1(2)
C25 Zr C21 C22 -115.1(3)
C24 Zr C21 C22 -77.6(2)
Cl2 Zr C21 C25 141.83(15)
Cl1 Zr C21 C25 24.1(2)
C11 Zr C21 C25 -88.32(18)
C12 Zr C21 C25 -74.70(18)
C22 Zr C21 C25 115.1(3)
C23 Zr C21 C25 77.43(19)
C13 Zr C21 C25 -102.10(19)
C15 Zr C21 C25 -121.56(18)
C14 Zr C21 C25 -131.89(17)
C24 Zr C21 C25 37.46(17)
C25 C21 C22 C23 -0.7(3)
Zr C21 C22 C23 67.6(2)
C25 C21 C22 Zr -68.3(2)
Cl2 Zr C22 C21 -155.00(19)
Cl1 Zr C22 C21 115.36(17)
C11 Zr C22 C21 -24.4(2)
C12 Zr C22 C21 -14.8(3)
C23 Zr C22 C21 113.9(3)
C13 Zr C22 C21 -72.8(3)
C15 Zr C22 C21 -56.7(2)
C14 Zr C22 C21 -82.8(2)
C25 Zr C22 C21 37.18(17)
C24 Zr C22 C21 77.3(2)
Cl2 Zr C22 C23 91.11(19)
Cl1 Zr C22 C23 1.5(2)
C11 Zr C22 C23 -138.32(19)
C12 Zr C22 C23 -128.7(2)
C21 Zr C22 C23 -113.9(3)
C13 Zr C22 C23 173.3(2)
C15 Zr C22 C23 -170.54(19)
C14 Zr C22 C23 163.32(18)
C25 Zr C22 C23 -76.7(2)
C24 Zr C22 C23 -36.57(18)
C21 C22 C23 C24 0.8(4)
Zr C22 C23 C24 67.7(2)
C21 C22 C23 Zr -66.9(2)
Cl2 Zr C23 C24 160.11(19)
Cl1 Zr C23 C24 66.12(18)
C11 Zr C23 C24 -58.5(2)
C12 Zr C23 C24 -14.5(3)
C22 Zr C23 C24 -115.1(3)
C21 Zr C23 C24 -77.3(2)
C13 Zr C23 C24 99.1(11)
C15 Zr C23 C24 -102.6(2)
C14 Zr C23 C24 -145.4(2)
C25 Zr C23 C24 -36.29(17)
Cl2 Zr C23 C22 -84.81(19)
Cl1 Zr C23 C22 -178.79(18)
C11 Zr C23 C22 56.6(2)
C12 Zr C23 C22 100.6(3)
C21 Zr C23 C22 37.78(18)
C13 Zr C23 C22 -145.8(10)
C15 Zr C23 C22 12.5(3)
C14 Zr C23 C22 -30.3(3)
C25 Zr C23 C22 78.8(2)
C24 Zr C23 C22 115.1(3)
C22 C23 C24 C25 -0.6(4)
Zr C23 C24 C25 65.2(2)
C22 C23 C24 Zr -65.9(2)
Cl2 Zr C24 C23 -21.7(2)
Cl1 Zr C24 C23 -111.72(19)
C11 Zr C24 C23 136.82(19)
C12 Zr C24 C23 171.83(18)
C22 Zr C24 C23 37.33(19)
C21 Zr C24 C23 78.4(2)
C13 Zr C24 C23 -169.3(2)
C15 Zr C24 C23 106.0(2)
C14 Zr C24 C23 113.0(4)
C25 Zr C24 C23 116.5(3)
Cl2 Zr C24 C25 -138.27(15)
Cl1 Zr C24 C25 131.74(17)
C11 Zr C24 C25 20.3(2)
C12 Zr C24 C25 55.3(2)
C22 Zr C24 C25 -79.21(19)
C21 Zr C24 C25 -38.18(16)
C23 Zr C24 C25 -116.5(3)
C13 Zr C24 C25 74.2(3)
C15 Zr C24 C25 -10.6(2)
C14 Zr C24 C25 -3.6(4)
C23 C24 C25 C21 0.2(3)
Zr C24 C25 C21 64.62(19)
C23 C24 C25 P2 168.0(2)
Zr C24 C25 P2 -127.6(3)
C23 C24 C25 Zr -64.4(2)
C22 C21 C25 C24 0.3(3)
Zr C21 C25 C24 -66.48(19)
C22 C21 C25 P2 -169.3(2)
Zr C21 C25 P2 123.93(19)
C22 C21 C25 Zr 66.8(2)
C221 P2 C25 C24 20.2(3)
C211 P2 C25 C24 -86.0(3)
C221 P2 C25 C21 -173.5(2)
C211 P2 C25 C21 80.3(2)
C221 P2 C25 Zr -84.20(18)
C211 P2 C25 Zr 169.61(16)
Cl2 Zr C25 C24 59.3(2)
Cl1 Zr C25 C24 -48.45(17)
C11 Zr C25 C24 -160.78(19)
C12 Zr C25 C24 -133.33(18)
C22 Zr C25 C24 76.53(19)
C21 Zr C25 C24 113.6(3)
C23 Zr C25 C24 35.96(18)
C13 Zr C25 C24 -138.86(18)
C15 Zr C25 C24 171.88(18)
C14 Zr C25 C24 178.58(17)
Cl2 Zr C25 C21 -54.3(2)
Cl1 Zr C25 C21 -162.04(16)
C11 Zr C25 C21 85.62(18)
C12 Zr C25 C21 113.08(18)
C22 Zr C25 C21 -37.07(18)
C23 Zr C25 C21 -77.63(19)
C13 Zr C25 C21 107.55(19)
C15 Zr C25 C21 58.28(18)
C14 Zr C25 C21 65.0(2)
C24 Zr C25 C21 -113.6(3)
Cl2 Zr C25 P2 -168.54(11)
Cl1 Zr C25 P2 83.67(16)
C11 Zr C25 P2 -28.67(17)
C12 Zr C25 P2 -1.21(18)
C22 Zr C25 P2 -151.4(2)
C21 Zr C25 P2 -114.3(3)
C23 Zr C25 P2 168.1(2)
C13 Zr C25 P2 -6.7(2)
C15 Zr C25 P2 -56.01(18)
C14 Zr C25 P2 -49.3(2)
C24 Zr C25 P2 132.1(3)
C121 P1 C111 C112 -56.5(3)
C15 P1 C111 C112 49.2(3)
C121 P1 C111 C116 176.4(2)
C15 P1 C111 C116 -77.8(2)
C116 C111 C112 C113 -58.6(3)
P1 C111 C112 C113 173.8(2)
C111 C112 C113 C114 56.8(4)
C112 C113 C114 C115 -54.4(4)
C113 C114 C115 C116 53.5(5)
C114 C115 C116 C111 -55.7(4)
C112 C111 C116 C115 58.2(4)
P1 C111 C116 C115 -170.2(2)
C15 P1 C121 C126 -149.1(3)
C111 P1 C121 C126 -45.4(3)
C15 P1 C121 C122 90.9(3)
C111 P1 C121 C122 -165.3(3)
C126 C121 C122 C123 52.7(5)
P1 C121 C122 C123 175.0(3)
C121 C122 C123 C124 -55.4(6)
C122 C123 C124 C125 55.7(6)
C123 C124 C125 C126 -56.2(5)
C124 C125 C126 C121 57.0(5)
C122 C121 C126 C125 -53.4(4)
P1 C121 C126 C125 -172.9(3)
C25 P2 C211 C216 45.9(3)
C221 P2 C211 C216 -61.5(3)
C25 P2 C211 C212 -80.9(2)
C221 P2 C211 C212 171.6(2)
C216 C211 C212 C213 58.0(3)
P2 C211 C212 C213 -171.0(2)
C211 C212 C213 C214 -56.0(4)
C212 C213 C214 C215 53.7(4)
C213 C214 C215 C216 -53.6(4)
C212 C211 C216 C215 -58.2(3)
P2 C211 C216 C215 174.3(2)
C214 C215 C216 C211 56.1(4)
C25 P2 C221 C226 74.4(2)
C211 P2 C221 C226 178.0(2)
C25 P2 C221 C222 -165.9(2)
C211 P2 C221 C222 -62.4(2)
C226 C221 C222 C223 -53.0(4)
P2 C221 C222 C223 -172.5(2)
C221 C222 C223 C224 55.2(4)
C222 C223 C224 C225 -56.3(5)
C223 C224 C225 C226 57.3(4)
C222 C221 C226 C225 54.1(4)
P2 C221 C226 C225 173.9(2)
C224 C225 C226 C221 -57.4(4)
